data_7714472
loop_
_publ_author_name
'Zahradn\'ikov\'a, Eva'
'Sutter, Jean-Pascal'
'Hala\<s, Petr'
'Draho\<s, Bohuslav'

_publ_section_title
;
 Trigonal prismatic coordination geometry imparted by a macrocyclic
 ligand: an approach to large axial magnetic anisotropy for Co(II)
;
_journal_name_full 'Dalton Transactions'
_journal_paper_doi 10.1039/D3DT02639F
_journal_year 2023
_chemical_formula_moiety 'C17 H29 Br Co N5, 0.5(C H4 O), Br'
_chemical_formula_sum 'C17.5 H31 Br2 Co N5 O0.5'
_chemical_formula_weight 538.22
_space_group_crystal_system monoclinic
_space_group_IT_number 14
_space_group_name_Hall '-P 2ybc'
_space_group_name_H-M_alt 'P 1 21/c 1'
_atom_sites_solution_hydrogens mixed
_audit_creation_date 2022-04-20
_audit_creation_method
;
Olex2 1.3
(compiled 2020.11.12 svn.r5f609507 for OlexSys, GUI svn.r6408)
;
_audit_update_record
;
2023-07-06 deposited with the CCDC.	2023-11-15 downloaded from the CCDC.
;
_cell_angle_alpha 90
_cell_angle_beta 90.7236(12)
_cell_angle_gamma 90
_cell_formula_units_Z 8
_cell_length_a 28.5309(4)
_cell_length_b 10.45941(15)
_cell_length_c 14.18701(16)
_cell_measurement_reflns_used 11374
_cell_measurement_temperature 293(2)
_cell_measurement_theta_max 67.9700
_cell_measurement_theta_min 3.1120
_cell_volume 4233.30(10)
_computing_cell_refinement 'CrysAlisPro 1.171.40.82a (Rigaku OD, 2020)'
_computing_data_collection 'CrysAlisPro 1.171.40.82a (Rigaku OD, 2020)'
_computing_data_reduction 'CrysAlisPro 1.171.40.82a (Rigaku OD, 2020)'
_computing_molecular_graphics 'Olex2 1.3 (Dolomanov et al., 2009)'
_computing_publication_material 'Olex2 1.3 (Dolomanov et al., 2009)'
_computing_structure_refinement 'SHELXL 2014/7 (Sheldrick, 2015)'
_computing_structure_solution 'SHELXT  (Sheldrick, 2015)'
_diffrn_ambient_temperature 293(2)
_diffrn_detector_area_resol_mean 10.0000
_diffrn_detector_type HyPix3000
_diffrn_measured_fraction_theta_full 0.991
_diffrn_measured_fraction_theta_max 0.983
_diffrn_measurement_details
;
List of Runs (angles in degrees, time in seconds):

  # Type    Start    End  Width  t~exp~   \w     \q     \k     \f   Frames
#--------------------------------------------------------------------------
  1  \w    -26.00  32.00   0.50    1.08    --  -40.95  21.00 -30.00  116
  2  \w    -27.00  32.00   0.50    1.08    --  -40.95  21.00 -90.00  118
  3  \w    -24.00  35.00   0.50    1.08    --  -40.95  11.00  60.00  118
  4  \w     24.00  82.00   0.50    1.08    --   42.82-104.00 150.00  116
  5  \w     42.00  68.00   0.50    4.31    --   97.62 -59.00  30.00   52
  6  \w     49.00  82.00   0.50    4.31    --   97.62 -68.00  90.00   66
  7  \w     31.00 111.00   0.50    4.31    --   97.62-121.00  28.00  160
  8  \w     57.00  82.00   0.50    1.08    --   42.82-153.00-130.00   50
  9  \w    107.00 132.00   0.50    4.31    --   97.62-153.00-130.00   50
 10  \w     78.00 110.00   0.50    4.31    --   97.62-117.00-120.00   64
 11  \w     75.00 100.00   0.50    4.31    --   97.62-153.00-130.00   50
 12  \w     31.00  56.00   0.50    4.31    --   97.62-117.00-120.00   50
 13  \w     30.00  57.00   0.50    4.31    --   97.62 -50.00-150.00   54
 14  \w     30.00  56.00   0.50    4.31    --   97.62 -50.00-120.00   52
 15  \w     79.00 161.00   0.50    4.31    --   97.62  25.00-150.00  164
 16  \w    137.00 163.00   0.50    4.31    --   97.62  33.00 -90.00   52
 17  \w     90.00 132.00   0.50    4.31    --   97.62  33.00 -90.00   84
 18  \w     79.00 104.00   0.50    1.08    --   42.82 138.00-180.00   50
 19  \w     61.00  90.00   0.50    1.08    --   42.82 153.00 -88.00   58
 20  \w     54.00 112.00   0.50    4.31    --   97.62 153.00 -88.00  116
 21  \w     23.00  82.00   0.50    1.08    --   42.82  54.00  90.00  118
 22  \w    102.00 128.00   0.50    4.31    --   97.62 121.00 112.00   52
 23  \w     18.00  43.00   0.50    1.08    --   42.82 -43.00  60.00   50
 24  \w     13.00  71.00   0.50    1.08    --   42.82-121.00  28.00  116
 25  \w     36.00 125.00   0.50    4.31    --   97.62-144.00  30.00  178
 26  \w     30.00  55.00   0.50    4.31    --   97.62 -50.00 150.00   50
 27  \w     30.00  55.00   0.50    4.31    --   97.62 -50.00  60.00   50
 28  \w     -3.00  23.00   0.50    1.08    --   42.82 -43.00 -60.00   52
 29  \w    -61.00 -36.00   0.50    1.08    --  -40.95 -77.00-150.00   50
 30  \w   -106.00 -81.00   0.50    1.08    --  -40.95-153.00-130.00   50
 31  \w   -111.00 -86.00   0.50    1.08    --  -40.95 -77.00-150.00   50
 32  \w   -133.00-108.00   0.50    4.31    --  -95.74-153.00-130.00   50
 33  \w   -145.00 -71.00   0.50    4.31    --  -95.74 -68.00 -60.00  148
 34  \w    -57.00 -31.00   0.50    4.31    --  -95.74  50.00-180.00   52
 35  \w    -54.00 -29.00   0.50    4.31    --  -95.74  50.00-120.00   50
 36  \w    -73.00 -28.00   0.50    1.08    --  -40.95 104.00 -60.00   90
 37  \w    -53.00 -28.00   0.50    4.31    --  -95.74  50.00  60.00   50
 38  \w    -57.00 -31.00   0.50    4.31    --  -95.74  50.00  90.00   52
 39  \w    -68.00 -29.00   0.50    4.31    --  -95.74  68.00 120.00   78
 40  \w    -74.00 -49.00   0.50    1.08    --  -40.95 121.00 112.00   50
 41  \w    -93.00 -68.00   0.50    4.31    --  -95.74 121.00 112.00   50
 42  \w   -106.00 -64.00   0.50    4.31    --  -95.74  96.00 -60.00   84
 43  \w   -103.00 -78.00   0.50    4.31    --  -95.74 153.00 -88.00   50
 44  \w   -104.00 -78.00   0.50    4.31    --  -95.74  96.00-180.00   52
 45  \w    -93.00 -68.00   0.50    1.08    --  -40.95 153.00 -88.00   50
 46  \w    -24.00   1.00   0.50    1.08    --   42.82 -21.00 120.00   50
 47  \w    -95.00 -70.00   0.50    1.08    --  -40.95-138.00 120.00   50
 48  \w   -167.00-139.00   0.50    4.31    --  -95.74 -25.00-150.00   56
;
_diffrn_measurement_device 'four-circle diffractometer'
_diffrn_measurement_device_type 'XtaLAB Synergy, Single source at home/near, HyPix3000'
_diffrn_measurement_method '\w scans'
_diffrn_radiation_type CuK\a
_diffrn_radiation_wavelength 1.54184
_diffrn_reflns_av_R_equivalents 0.0472
_diffrn_reflns_av_unetI/netI 0.0423
_diffrn_reflns_Laue_measured_fraction_full 0.991
_diffrn_reflns_Laue_measured_fraction_max 0.983
_diffrn_reflns_limit_h_max 34
_diffrn_reflns_limit_h_min -34
_diffrn_reflns_limit_k_max 12
_diffrn_reflns_limit_k_min -12
_diffrn_reflns_limit_l_max 12
_diffrn_reflns_limit_l_min -17
_diffrn_reflns_number 24220
_diffrn_reflns_point_group_measured_fraction_full 0.991
_diffrn_reflns_point_group_measured_fraction_max 0.983
_diffrn_reflns_theta_full 67.684
_diffrn_reflns_theta_max 68.326
_diffrn_reflns_theta_min 3.098
_exptl_absorpt_coefficient_mu 10.887
_exptl_absorpt_correction_T_max 1.00000
_exptl_absorpt_correction_T_min 0.22586
_exptl_absorpt_correction_type multi-scan
_exptl_absorpt_process_details
;
CrysAlisPro 1.171.40.82a (Rigaku Oxford Diffraction, 2020)
Empirical absorption correction using spherical harmonics,
implemented in SCALE3 ABSPACK scaling algorithm.
;
_exptl_crystal_colour violet
_exptl_crystal_colour_primary violet
_exptl_crystal_density_diffrn 1.689
_exptl_crystal_description plate
_exptl_crystal_F_000 2176
_exptl_crystal_size_max 0.334
_exptl_crystal_size_mid 0.157
_exptl_crystal_size_min 0.063
_refine_diff_density_max 1.354
_refine_diff_density_min -0.723
_refine_diff_density_rms 0.121
_refine_ls_extinction_method none
_refine_ls_goodness_of_fit_ref 1.147
_refine_ls_hydrogen_treatment constr
_refine_ls_matrix_type full
_refine_ls_number_parameters 471
_refine_ls_number_reflns 7640
_refine_ls_number_restraints 0
_refine_ls_restrained_S_all 1.147
_refine_ls_R_factor_all 0.0856
_refine_ls_R_factor_gt 0.0662
_refine_ls_shift/su_max 0.000
_refine_ls_shift/su_mean 0.000
_refine_ls_structure_factor_coef Fsqd
_refine_ls_weighting_details 'w=1/[\s^2^(Fo^2^)+(0.0596P)^2^+26.2014P] where P=(Fo^2^+2Fc^2^)/3'
_refine_ls_weighting_scheme calc
_refine_ls_wR_factor_gt 0.1658
_refine_ls_wR_factor_ref 0.1764
_reflns_Friedel_coverage 0.000
_reflns_number_gt 6033
_reflns_number_total 7640
_reflns_threshold_expression 'I > 2\s(I)'
_cod_data_source_file d3dt02639f2.cif
_cod_data_source_block co_02_br
_cod_depositor_comments
;

2024-10-30
Z value and formula fixed to values more according to usual
chemical conventions.                 miguel
;
_cod_original_formula_sum 'C35 H62 Br4 Co2 N10 O'
_cod_original_formula_weight 1076.44
_cod_original_formula_moiety '2(C17 H29 Br Co N5), C H4 O, 2(Br)'
_cod_original_formula_units_Z 4
_cod_database_code 7714472
_shelx_shelxl_version_number 2014/7
_shelx_space_group_comment
;
The symmetry employed for this shelxl refinement is uniquely defined
by the following loop, which should always be used as a source of
symmetry information in preference to the above space-group names.
They are only intended as comments.
;
_shelx_estimated_absorpt_t_max 0.547
_shelx_estimated_absorpt_t_min 0.122
_olex2_refinement_description
;
1. Fixed Uiso
 At 1.2 times of:
  All C(H) groups, All C(H,H) groups, All N(H) groups, All O(H) groups
 At 1.5 times of:
  All C(H,H,H) groups
2.a Rotating group:
 O1(H1)
2.b Ternary CH refined with riding coordinates:
 N5(H5), N2(H2), N2A(H2Aa), N5A(H5A)
2.c Secondary CH2 refined with riding coordinates:
 C13(H13a,H13b), C23(H23a,H23b), C14(H14a,H14b), C12(H12a,H12b), C11(H11a,
 H11b), C6(H6a,H6b), C17(H17a,H17b), C16(H16a,H16b), C9(H9a,H9b), C10(H10a,
 H10b), C34(H34a,H34b), C15(H15a,H15b), C8(H8a,H8b), C24(H24a,H24b), C7(H7a,
 H7b), C27(H27a,H27b), C28(H28a,H28b), C26(H26a,H26b), C29(H29a,H29b), C25(H25a,
 H25b), C30(H30a,H30b), C31(H31a,H31b), C33(H33a,H33b), C32(H32a,H32b)
2.d Aromatic/amide H refined with riding coordinates:
 C21(H21), C20(H20), C19(H19), C4(H4), C2(H2a), C3(H3)
2.e Idealised Me refined as rotating group:
 C35(H35a,H35b,H35c)
;
_olex2_submission_special_instructions 'No special instructions were received'
_oxdiff_exptl_absorpt_empirical_details
;
Empirical correction (ABSPACK) includes:
- Absorption correction using spherical harmonics
- Frame scaling
;

loop_
_space_group_symop_operation_xyz
'x, y, z'
'-x, y+1/2, -z+1/2'
'-x, -y, -z'
'x, -y-1/2, z-1/2'

loop_
_atom_site_label
_atom_site_type_symbol
_atom_site_fract_x
_atom_site_fract_y
_atom_site_fract_z
_atom_site_U_iso_or_equiv
_atom_site_adp_type
_atom_site_occupancy
_atom_site_site_symmetry_order
_atom_site_calc_flag
_atom_site_refinement_flags_posn
_atom_site_refinement_flags_adp
_atom_site_refinement_flags_occupancy
_atom_site_disorder_assembly
_atom_site_disorder_group
Br1 Br 0.29001(3) 0.69087(9) 0.57573(6) 0.0501(2) Uani 1 1 d . . . . .
Br2 Br 0.15286(3) 0.18578(9) 0.80999(6) 0.0538(3) Uani 1 1 d . . . . .
Br3 Br 0.59169(4) 0.85192(9) 0.83618(7) 0.0568(3) Uani 1 1 d . . . . .
Br4 Br 0.09337(3) -0.08913(11) 0.35146(7) 0.0634(3) Uani 1 1 d . . . . .
Co1 Co 0.33711(4) 0.67135(11) 0.41471(8) 0.0343(3) Uani 1 1 d . . . . .
Co2 Co 0.12819(4) 0.21981(12) 0.63024(9) 0.0385(3) Uani 1 1 d . . . . .
N4 N 0.2733(2) 0.5718(6) 0.3550(4) 0.0379(14) Uani 1 1 d . . . . .
N1 N 0.3765(2) 0.8360(6) 0.4487(4) 0.0377(14) Uani 1 1 d . . . . .
N5 N 0.3071(2) 0.8243(6) 0.3195(4) 0.0376(14) Uani 1 1 d . . . . .
H5 H 0.3028 0.7894 0.2558 0.045 Uiso 1 1 calc R U . . .
N1A N 0.1989(2) 0.2341(6) 0.5954(4) 0.0412(15) Uani 1 1 d . . . . .
N3 N 0.3548(2) 0.5013(6) 0.3316(4) 0.0432(15) Uani 1 1 d . . . . .
N2 N 0.3965(2) 0.6021(6) 0.5102(4) 0.0404(15) Uani 1 1 d . . . . .
H2 H 0.3850 0.5301 0.5476 0.048 Uiso 1 1 calc R U . . .
N2A N 0.1427(2) 0.0332(6) 0.5565(5) 0.0441(16) Uani 1 1 d . . . . .
H2AA H 0.1168 0.0148 0.5124 0.053 Uiso 1 1 calc R U . . .
N5A N 0.1494(3) 0.4280(6) 0.6616(5) 0.0497(17) Uani 1 1 d . . . . .
H5A H 0.1312 0.4592 0.7151 0.060 Uiso 1 1 calc R U . . .
N3A N 0.0627(2) 0.1125(8) 0.6598(5) 0.055(2) Uani 1 1 d . . . . .
N4A N 0.0656(2) 0.3130(8) 0.5676(5) 0.056(2) Uani 1 1 d . . . . .
C22 C 0.2193(3) 0.1396(8) 0.5479(5) 0.0393(17) Uani 1 1 d . . . . .
C13 C 0.2804(3) 0.5458(8) 0.2530(5) 0.0436(19) Uani 1 1 d . . . . .
H13A H 0.2695 0.6175 0.2154 0.052 Uiso 1 1 calc R U . . .
H13B H 0.2631 0.4702 0.2338 0.052 Uiso 1 1 calc R U . . .
O1 O 0.4889(3) 0.7728(9) 0.7454(7) 0.095(3) Uani 1 1 d . . . . .
H1 H 0.5142 0.8073 0.7677 0.115 Uiso 1 1 d R U . . .
C21 C 0.2671(3) 0.1328(8) 0.5398(6) 0.047(2) Uani 1 1 d . . . . .
H21 H 0.2806 0.0666 0.5059 0.057 Uiso 1 1 calc R U . . .
C5 C 0.4059(3) 0.8337(7) 0.5240(5) 0.0394(17) Uani 1 1 d . . . . .
C23 C 0.1859(3) 0.0451(8) 0.5039(6) 0.047(2) Uani 1 1 d . . . . .
H23A H 0.1785 0.0719 0.4400 0.056 Uiso 1 1 calc R U . . .
H23B H 0.2010 -0.0378 0.5007 0.056 Uiso 1 1 calc R U . . .
C18 C 0.2256(3) 0.3257(8) 0.6362(6) 0.0436(18) Uani 1 1 d . . . . .
C14 C 0.2270(3) 0.6287(8) 0.3707(6) 0.0462(19) Uani 1 1 d . . . . .
H14A H 0.2214 0.6329 0.4380 0.055 Uiso 1 1 calc R U . . .
H14B H 0.2031 0.5738 0.3428 0.055 Uiso 1 1 calc R U . . .
C12 C 0.3324(3) 0.5255(8) 0.2391(5) 0.0440(19) Uani 1 1 d . . . . .
H12A H 0.3374 0.4532 0.1976 0.053 Uiso 1 1 calc R U . . .
H12B H 0.3461 0.6007 0.2105 0.053 Uiso 1 1 calc R U . . .
C11 C 0.2790(3) 0.4464(7) 0.4025(6) 0.048(2) Uani 1 1 d . . . . .
H11A H 0.2551 0.3870 0.3806 0.058 Uiso 1 1 calc R U . . .
H11B H 0.2762 0.4561 0.4702 0.058 Uiso 1 1 calc R U . . .
C20 C 0.2949(3) 0.2243(9) 0.5821(6) 0.049(2) Uani 1 1 d . . . . .
H20 H 0.3274 0.2196 0.5783 0.058 Uiso 1 1 calc R U . . .
C6 C 0.4077(3) 0.7078(8) 0.5744(6) 0.050(2) Uani 1 1 d . . . . .
H6A H 0.4389 0.6953 0.6011 0.060 Uiso 1 1 calc R U . . .
H6B H 0.3856 0.7085 0.6258 0.060 Uiso 1 1 calc R U . . .
C19 C 0.2739(3) 0.3230(8) 0.6303(6) 0.048(2) Uani 1 1 d . . . . .
H19 H 0.2920 0.3868 0.6584 0.058 Uiso 1 1 calc R U . . .
C17 C 0.3387(3) 0.9351(8) 0.3158(6) 0.0453(19) Uani 1 1 d . . . . .
H17A H 0.3202 1.0126 0.3110 0.054 Uiso 1 1 calc R U . . .
H17B H 0.3577 0.9290 0.2597 0.054 Uiso 1 1 calc R U . . .
C16 C 0.2609(3) 0.8553(8) 0.3589(6) 0.0441(19) Uani 1 1 d . . . . .
H16A H 0.2521 0.9409 0.3393 0.053 Uiso 1 1 calc R U . . .
H16B H 0.2635 0.8552 0.4272 0.053 Uiso 1 1 calc R U . . .
C1 C 0.3701(3) 0.9440(7) 0.3999(6) 0.0412(18) Uani 1 1 d . . . . .
C9 C 0.4043(3) 0.4637(9) 0.3155(6) 0.055(2) Uani 1 1 d . . . . .
H9A H 0.4192 0.5297 0.2784 0.065 Uiso 1 1 calc R U . . .
H9B H 0.4045 0.3855 0.2787 0.065 Uiso 1 1 calc R U . . .
C10 C 0.3278(3) 0.3968(8) 0.3780(7) 0.055(2) Uani 1 1 d . . . . .
H10A H 0.3440 0.3693 0.4349 0.066 Uiso 1 1 calc R U . . .
H10B H 0.3250 0.3241 0.3359 0.066 Uiso 1 1 calc R U . . .
C4 C 0.4305(3) 0.9401(9) 0.5508(6) 0.053(2) Uani 1 1 d . . . . .
H4 H 0.4513 0.9368 0.6016 0.063 Uiso 1 1 calc R U . . .
C2 C 0.3936(3) 1.0548(8) 0.4254(7) 0.056(2) Uani 1 1 d . . . . .
H2A H 0.3889 1.1299 0.3914 0.067 Uiso 1 1 calc R U . . .
C34 C 0.1990(3) 0.4240(8) 0.6890(6) 0.054(2) Uani 1 1 d . . . . .
H34A H 0.2015 0.4060 0.7559 0.064 Uiso 1 1 calc R U . . .
H34B H 0.2128 0.5072 0.6780 0.064 Uiso 1 1 calc R U . . .
C15 C 0.2221(3) 0.7627(9) 0.3289(6) 0.049(2) Uani 1 1 d . . . . .
H15A H 0.2219 0.7559 0.2607 0.059 Uiso 1 1 calc R U . . .
H15B H 0.1922 0.7980 0.3474 0.059 Uiso 1 1 calc R U . . .
C3 C 0.4239(4) 1.0532(9) 0.5010(7) 0.063(3) Uani 1 1 d . . . . .
H3 H 0.4399 1.1270 0.5189 0.075 Uiso 1 1 calc R U . . .
C8 C 0.4327(3) 0.4429(10) 0.4035(7) 0.062(3) Uani 1 1 d . . . . .
H8A H 0.4633 0.4103 0.3863 0.074 Uiso 1 1 calc R U . . .
H8B H 0.4175 0.3780 0.4413 0.074 Uiso 1 1 calc R U . . .
C24 C 0.1445(3) -0.0681(8) 0.6298(7) 0.057(2) Uani 1 1 d . . . . .
H24A H 0.1622 -0.0369 0.6838 0.069 Uiso 1 1 calc R U . . .
H24B H 0.1608 -0.1419 0.6050 0.069 Uiso 1 1 calc R U . . .
C7 C 0.4396(3) 0.5622(10) 0.4636(7) 0.058(2) Uani 1 1 d . . . . .
H7A H 0.4636 0.5457 0.5110 0.069 Uiso 1 1 calc R U . . .
H7B H 0.4505 0.6314 0.4239 0.069 Uiso 1 1 calc R U . . .
C27 C 0.0361(3) 0.2110(12) 0.7127(6) 0.066(3) Uani 1 1 d . . . . .
H27A H 0.0516 0.2301 0.7723 0.080 Uiso 1 1 calc R U . . .
H27B H 0.0046 0.1810 0.7254 0.080 Uiso 1 1 calc R U . . .
C28 C 0.0345(4) 0.3306(12) 0.6494(7) 0.072(3) Uani 1 1 d . . . . .
H28A H 0.0026 0.3452 0.6275 0.086 Uiso 1 1 calc R U . . .
H28B H 0.0445 0.4048 0.6854 0.086 Uiso 1 1 calc R U . . .
C26 C 0.0671(4) -0.0104(11) 0.7121(7) 0.073(3) Uani 1 1 d . . . . .
H26A H 0.0360 -0.0454 0.7215 0.088 Uiso 1 1 calc R U . . .
H26B H 0.0809 0.0062 0.7737 0.088 Uiso 1 1 calc R U . . .
C29 C 0.0365(3) 0.0947(12) 0.5694(7) 0.073(3) Uani 1 1 d . . . . .
H29A H 0.0033 0.0855 0.5813 0.087 Uiso 1 1 calc R U . . .
H29B H 0.0473 0.0182 0.5377 0.087 Uiso 1 1 calc R U . . .
C25 C 0.0967(4) -0.1086(10) 0.6615(8) 0.075(3) Uani 1 1 d . . . . .
H25A H 0.1005 -0.1817 0.7030 0.090 Uiso 1 1 calc R U . . .
H25B H 0.0792 -0.1375 0.6065 0.090 Uiso 1 1 calc R U . . .
C30 C 0.0450(3) 0.2093(12) 0.5095(7) 0.073(3) Uani 1 1 d . . . . .
H30A H 0.0662 0.1874 0.4591 0.088 Uiso 1 1 calc R U . . .
H30B H 0.0156 0.2379 0.4814 0.088 Uiso 1 1 calc R U . . .
C35 C 0.4819(4) 0.6568(13) 0.7925(8) 0.080(3) Uani 1 1 d . . . . .
H35A H 0.4535 0.6175 0.7695 0.121 Uiso 1 1 calc R U . . .
H35B H 0.4793 0.6725 0.8589 0.121 Uiso 1 1 calc R U . . .
H35C H 0.5079 0.6009 0.7814 0.121 Uiso 1 1 calc R U . . .
C31 C 0.0688(4) 0.4290(12) 0.5100(7) 0.080(4) Uani 1 1 d . . . . .
H31A H 0.0373 0.4547 0.4916 0.096 Uiso 1 1 calc R U . . .
H31B H 0.0855 0.4082 0.4529 0.096 Uiso 1 1 calc R U . . .
C33 C 0.1431(4) 0.5186(10) 0.5805(8) 0.070(3) Uani 1 1 d . . . . .
H33A H 0.1578 0.5995 0.5963 0.085 Uiso 1 1 calc R U . . .
H33B H 0.1587 0.4841 0.5258 0.085 Uiso 1 1 calc R U . . .
C32 C 0.0928(5) 0.5416(11) 0.5562(8) 0.082(4) Uani 1 1 d . . . . .
H32A H 0.0906 0.6145 0.5142 0.098 Uiso 1 1 calc R U . . .
H32B H 0.0762 0.5632 0.6134 0.098 Uiso 1 1 calc R U . . .

loop_
_atom_site_aniso_label
_atom_site_aniso_U_11
_atom_site_aniso_U_22
_atom_site_aniso_U_33
_atom_site_aniso_U_23
_atom_site_aniso_U_13
_atom_site_aniso_U_12
Br1 0.0557(5) 0.0588(6) 0.0357(4) -0.0037(4) 0.0010(4) -0.0023(4)
Br2 0.0627(6) 0.0510(5) 0.0475(5) 0.0026(4) -0.0036(4) -0.0014(4)
Br3 0.0624(6) 0.0428(5) 0.0651(6) -0.0041(4) -0.0072(5) -0.0065(4)
Br4 0.0481(5) 0.0814(7) 0.0608(6) -0.0153(5) 0.0039(4) -0.0101(5)
Co1 0.0396(7) 0.0278(6) 0.0353(6) -0.0019(5) -0.0025(5) 0.0013(5)
Co2 0.0342(6) 0.0393(7) 0.0419(7) -0.0035(6) 0.0021(5) 0.0005(5)
N4 0.041(4) 0.034(3) 0.038(3) 0.003(3) -0.001(3) 0.000(3)
N1 0.038(3) 0.031(3) 0.044(4) -0.004(3) -0.002(3) 0.000(3)
N5 0.044(4) 0.030(3) 0.038(3) 0.000(3) -0.007(3) -0.001(3)
N1A 0.039(3) 0.042(4) 0.043(4) -0.003(3) 0.005(3) -0.006(3)
N3 0.053(4) 0.034(3) 0.042(4) 0.001(3) -0.004(3) -0.001(3)
N2 0.045(4) 0.030(3) 0.046(4) -0.001(3) -0.001(3) 0.003(3)
N2A 0.037(3) 0.045(4) 0.050(4) -0.006(3) 0.001(3) -0.006(3)
N5A 0.064(5) 0.036(4) 0.049(4) -0.005(3) 0.011(3) 0.002(3)
N3A 0.029(3) 0.084(6) 0.054(4) -0.014(4) 0.009(3) -0.014(4)
N4A 0.044(4) 0.077(5) 0.045(4) -0.009(4) 0.002(3) 0.020(4)
C22 0.037(4) 0.042(4) 0.039(4) -0.003(3) 0.004(3) -0.001(3)
C13 0.058(5) 0.038(4) 0.035(4) -0.004(3) -0.006(4) -0.002(4)
O1 0.079(6) 0.090(6) 0.116(7) 0.013(5) -0.041(5) -0.011(5)
C21 0.046(5) 0.047(5) 0.050(5) 0.007(4) 0.005(4) 0.000(4)
C5 0.041(4) 0.041(4) 0.036(4) -0.007(3) 0.000(3) 0.002(3)
C23 0.037(4) 0.051(5) 0.052(5) -0.018(4) 0.001(4) -0.003(4)
C18 0.050(5) 0.038(4) 0.043(4) 0.001(4) -0.001(4) -0.008(4)
C14 0.044(5) 0.051(5) 0.043(4) 0.003(4) -0.001(4) -0.013(4)
C12 0.054(5) 0.041(4) 0.036(4) -0.009(3) 0.001(4) -0.003(4)
C11 0.061(5) 0.033(4) 0.051(5) 0.007(4) -0.001(4) -0.013(4)
C20 0.031(4) 0.055(5) 0.060(5) 0.019(4) -0.005(4) -0.006(4)
C6 0.062(5) 0.042(5) 0.046(5) 0.000(4) -0.016(4) 0.002(4)
C19 0.052(5) 0.047(5) 0.045(5) 0.012(4) -0.012(4) -0.016(4)
C17 0.054(5) 0.037(4) 0.045(4) 0.008(4) -0.004(4) -0.007(4)
C16 0.046(5) 0.034(4) 0.052(5) -0.001(4) -0.005(4) 0.011(3)
C1 0.046(4) 0.029(4) 0.049(4) -0.002(3) 0.005(4) 0.001(3)
C9 0.058(5) 0.049(5) 0.056(5) -0.011(4) 0.002(4) 0.014(4)
C10 0.073(6) 0.030(4) 0.062(6) 0.007(4) -0.004(5) -0.001(4)
C4 0.056(5) 0.051(5) 0.051(5) -0.004(4) -0.013(4) -0.009(4)
C2 0.067(6) 0.031(4) 0.070(6) -0.002(4) -0.010(5) -0.003(4)
C34 0.065(6) 0.037(4) 0.060(5) -0.006(4) 0.007(4) -0.015(4)
C15 0.040(4) 0.055(5) 0.052(5) -0.003(4) -0.003(4) 0.003(4)
C3 0.071(6) 0.045(5) 0.072(6) -0.012(5) -0.014(5) -0.016(5)
C8 0.051(5) 0.060(6) 0.075(6) -0.009(5) 0.004(5) 0.024(5)
C24 0.072(6) 0.035(5) 0.065(6) -0.001(4) 0.004(5) -0.005(4)
C7 0.046(5) 0.063(6) 0.065(6) -0.010(5) -0.005(4) 0.006(4)
C27 0.039(5) 0.115(9) 0.046(5) -0.027(6) 0.020(4) -0.007(5)
C28 0.052(6) 0.092(8) 0.071(7) -0.023(6) 0.004(5) 0.017(6)
C26 0.071(7) 0.086(8) 0.062(6) 0.003(6) 0.027(5) -0.038(6)
C29 0.047(5) 0.104(9) 0.067(6) -0.035(7) -0.003(5) -0.017(6)
C25 0.106(9) 0.056(6) 0.063(6) -0.009(5) 0.023(6) -0.024(6)
C30 0.048(5) 0.111(9) 0.061(6) -0.026(7) -0.015(5) 0.017(6)
C35 0.069(7) 0.098(9) 0.075(7) -0.006(7) 0.010(6) -0.009(7)
C31 0.086(8) 0.098(9) 0.056(6) 0.007(6) -0.003(5) 0.049(7)
C33 0.090(8) 0.046(5) 0.076(7) 0.008(5) 0.020(6) 0.004(5)
C32 0.117(10) 0.056(6) 0.073(7) 0.008(6) 0.016(7) 0.037(7)

loop_
_atom_type_symbol
_atom_type_description
_atom_type_scat_dispersion_real
_atom_type_scat_dispersion_imag
_atom_type_scat_source
C C 0.0181 0.0091 'International Tables Vol C Tables 4.2.6.8 and 6.1.1.4'
H H 0.0000 0.0000 'International Tables Vol C Tables 4.2.6.8 and 6.1.1.4'
Br Br -0.6763 1.2805 'International Tables Vol C Tables 4.2.6.8 and 6.1.1.4'
Co Co -2.3653 3.6143 'International Tables Vol C Tables 4.2.6.8 and 6.1.1.4'
N N 0.0311 0.0180 'International Tables Vol C Tables 4.2.6.8 and 6.1.1.4'
O O 0.0492 0.0322 'International Tables Vol C Tables 4.2.6.8 and 6.1.1.4'

loop_
_geom_angle_atom_site_label_1
_geom_angle_atom_site_label_2
_geom_angle_atom_site_label_3
_geom_angle
_geom_angle_site_symmetry_1
_geom_angle_site_symmetry_3
_geom_angle_publ_flag
N4 Co1 Br1 86.78(16) . . ?
N4 Co1 N5 78.6(2) . . ?
N4 Co1 N2 132.0(2) . . ?
N1 Co1 Br1 90.83(18) . . ?
N1 Co1 N4 152.7(2) . . ?
N1 Co1 N5 75.9(2) . . ?
N1 Co1 N3 131.2(3) . . ?
N1 Co1 N2 74.5(2) . . ?
N5 Co1 Br1 105.45(17) . . ?
N5 Co1 N2 149.0(2) . . ?
N3 Co1 Br1 129.95(18) . . ?
N3 Co1 N4 67.3(2) . . ?
N3 Co1 N5 109.9(2) . . ?
N3 Co1 N2 83.5(2) . . ?
N2 Co1 Br1 83.93(17) . . ?
N1A Co2 Br2 89.51(18) . . ?
N1A Co2 N2A 76.6(2) . . ?
N1A Co2 N5A 74.1(3) . . ?
N1A Co2 N3A 153.8(3) . . ?
N1A Co2 N4A 130.7(3) . . ?
N2A Co2 Br2 106.34(18) . . ?
N2A Co2 N5A 149.2(2) . . ?
N5A Co2 Br2 82.85(18) . . ?
N3A Co2 Br2 87.9(2) . . ?
N3A Co2 N2A 79.0(3) . . ?
N3A Co2 N5A 131.3(3) . . ?
N4A Co2 Br2 130.28(19) . . ?
N4A Co2 N2A 110.3(3) . . ?
N4A Co2 N5A 82.5(3) . . ?
N4A Co2 N3A 67.8(3) . . ?
C13 N4 Co1 109.2(5) . . ?
C14 N4 Co1 118.7(5) . . ?
C14 N4 C13 110.9(6) . . ?
C14 N4 C11 112.6(6) . . ?
C11 N4 Co1 98.8(5) . . ?
C11 N4 C13 105.3(6) . . ?
C5 N1 Co1 119.4(5) . . ?
C1 N1 Co1 120.2(5) . . ?
C1 N1 C5 120.3(7) . . ?
Co1 N5 H5 109.3 . . ?
C17 N5 Co1 110.5(5) . . ?
C17 N5 H5 109.3 . . ?
C17 N5 C16 113.1(6) . . ?
C16 N5 Co1 105.3(4) . . ?
C16 N5 H5 109.3 . . ?
C22 N1A Co2 119.6(5) . . ?
C22 N1A C18 119.8(7) . . ?
C18 N1A Co2 119.4(5) . . ?
C12 N3 Co1 103.8(5) . . ?
C12 N3 C9 108.1(6) . . ?
C12 N3 C10 107.3(6) . . ?
C9 N3 Co1 121.5(5) . . ?
C9 N3 C10 111.8(7) . . ?
C10 N3 Co1 103.4(5) . . ?
Co1 N2 H2 108.4 . . ?
C6 N2 Co1 106.6(5) . . ?
C6 N2 H2 108.4 . . ?
C7 N2 Co1 116.4(5) . . ?
C7 N2 H2 108.4 . . ?
C7 N2 C6 108.5(7) . . ?
Co2 N2A H2AA 109.0 . . ?
C23 N2A Co2 109.0(5) . . ?
C23 N2A H2AA 109.0 . . ?
C23 N2A C24 113.5(7) . . ?
C24 N2A Co2 107.3(5) . . ?
C24 N2A H2AA 109.0 . . ?
Co2 N5A H5A 108.9 . . ?
C34 N5A Co2 105.9(5) . . ?
C34 N5A H5A 108.9 . . ?
C34 N5A C33 109.1(7) . . ?
C33 N5A Co2 114.9(6) . . ?
C33 N5A H5A 108.9 . . ?
C27 N3A Co2 100.5(6) . . ?
C26 N3A Co2 117.8(6) . . ?
C26 N3A C27 112.7(7) . . ?
C26 N3A C29 111.0(8) . . ?
C29 N3A Co2 108.4(6) . . ?
C29 N3A C27 105.4(8) . . ?
C28 N4A Co2 103.2(6) . . ?
C30 N4A Co2 102.4(6) . . ?
C30 N4A C28 106.9(8) . . ?
C31 N4A Co2 122.1(6) . . ?
C31 N4A C28 112.1(8) . . ?
C31 N4A C30 108.9(8) . . ?
N1A C22 C21 121.3(7) . . ?
N1A C22 C23 114.8(7) . . ?
C21 C22 C23 123.9(7) . . ?
N4 C13 H13A 110.2 . . ?
N4 C13 H13B 110.2 . . ?
N4 C13 C12 107.4(6) . . ?
H13A C13 H13B 108.5 . . ?
C12 C13 H13A 110.2 . . ?
C12 C13 H13B 110.2 . . ?
C35 O1 H1 108.1 . . ?
C22 C21 H21 120.1 . . ?
C22 C21 C20 119.8(8) . . ?
C20 C21 H21 120.1 . . ?
N1 C5 C6 114.3(7) . . ?
N1 C5 C4 121.1(8) . . ?
C4 C5 C6 124.5(7) . . ?
N2A C23 C22 112.4(6) . . ?
N2A C23 H23A 109.1 . . ?
N2A C23 H23B 109.1 . . ?
C22 C23 H23A 109.1 . . ?
C22 C23 H23B 109.1 . . ?
H23A C23 H23B 107.9 . . ?
N1A C18 C19 121.1(8) . . ?
N1A C18 C34 114.7(7) . . ?
C19 C18 C34 124.2(8) . . ?
N4 C14 H14A 109.0 . . ?
N4 C14 H14B 109.0 . . ?
N4 C14 C15 112.9(6) . . ?
H14A C14 H14B 107.8 . . ?
C15 C14 H14A 109.0 . . ?
C15 C14 H14B 109.0 . . ?
N3 C12 C13 108.9(6) . . ?
N3 C12 H12A 109.9 . . ?
N3 C12 H12B 109.9 . . ?
C13 C12 H12A 109.9 . . ?
C13 C12 H12B 109.9 . . ?
H12A C12 H12B 108.3 . . ?
N4 C11 H11A 110.3 . . ?
N4 C11 H11B 110.3 . . ?
N4 C11 C10 107.0(6) . . ?
H11A C11 H11B 108.6 . . ?
C10 C11 H11A 110.3 . . ?
C10 C11 H11B 110.3 . . ?
C21 C20 H20 120.5 . . ?
C21 C20 C19 119.0(8) . . ?
C19 C20 H20 120.5 . . ?
N2 C6 C5 111.0(6) . . ?
N2 C6 H6A 109.4 . . ?
N2 C6 H6B 109.4 . . ?
C5 C6 H6A 109.4 . . ?
C5 C6 H6B 109.4 . . ?
H6A C6 H6B 108.0 . . ?
C18 C19 H19 120.5 . . ?
C20 C19 C18 119.1(8) . . ?
C20 C19 H19 120.5 . . ?
N5 C17 H17A 109.1 . . ?
N5 C17 H17B 109.1 . . ?
N5 C17 C1 112.7(6) . . ?
H17A C17 H17B 107.8 . . ?
C1 C17 H17A 109.1 . . ?
C1 C17 H17B 109.1 . . ?
N5 C16 H16A 108.8 . . ?
N5 C16 H16B 108.8 . . ?
N5 C16 C15 113.7(7) . . ?
H16A C16 H16B 107.7 . . ?
C15 C16 H16A 108.8 . . ?
C15 C16 H16B 108.8 . . ?
N1 C1 C17 116.1(7) . . ?
N1 C1 C2 120.6(8) . . ?
C2 C1 C17 123.2(7) . . ?
N3 C9 H9A 108.6 . . ?
N3 C9 H9B 108.6 . . ?
N3 C9 C8 114.6(7) . . ?
H9A C9 H9B 107.6 . . ?
C8 C9 H9A 108.6 . . ?
C8 C9 H9B 108.6 . . ?
N3 C10 C11 109.2(6) . . ?
N3 C10 H10A 109.8 . . ?
N3 C10 H10B 109.8 . . ?
C11 C10 H10A 109.8 . . ?
C11 C10 H10B 109.8 . . ?
H10A C10 H10B 108.3 . . ?
C5 C4 H4 120.5 . . ?
C5 C4 C3 119.1(8) . . ?
C3 C4 H4 120.5 . . ?
C1 C2 H2A 120.2 . . ?
C3 C2 C1 119.6(8) . . ?
C3 C2 H2A 120.2 . . ?
N5A C34 C18 112.6(7) . . ?
N5A C34 H34A 109.1 . . ?
N5A C34 H34B 109.1 . . ?
C18 C34 H34A 109.1 . . ?
C18 C34 H34B 109.1 . . ?
H34A C34 H34B 107.8 . . ?
C14 C15 H15A 108.7 . . ?
C14 C15 H15B 108.7 . . ?
C16 C15 C14 114.4(7) . . ?
C16 C15 H15A 108.7 . . ?
C16 C15 H15B 108.7 . . ?
H15A C15 H15B 107.6 . . ?
C4 C3 H3 120.4 . . ?
C2 C3 C4 119.3(8) . . ?
C2 C3 H3 120.4 . . ?
C9 C8 H8A 108.7 . . ?
C9 C8 H8B 108.7 . . ?
C9 C8 C7 114.3(8) . . ?
H8A C8 H8B 107.6 . . ?
C7 C8 H8A 108.7 . . ?
C7 C8 H8B 108.7 . . ?
N2A C24 H24A 109.0 . . ?
N2A C24 H24B 109.0 . . ?
N2A C24 C25 112.8(8) . . ?
H24A C24 H24B 107.8 . . ?
C25 C24 H24A 109.0 . . ?
C25 C24 H24B 109.0 . . ?
N2 C7 C8 112.6(8) . . ?
N2 C7 H7A 109.1 . . ?
N2 C7 H7B 109.1 . . ?
C8 C7 H7A 109.1 . . ?
C8 C7 H7B 109.1 . . ?
H7A C7 H7B 107.8 . . ?
N3A C27 H27A 110.5 . . ?
N3A C27 H27B 110.5 . . ?
N3A C27 C28 106.2(7) . . ?
H27A C27 H27B 108.7 . . ?
C28 C27 H27A 110.5 . . ?
C28 C27 H27B 110.5 . . ?
N4A C28 C27 110.0(8) . . ?
N4A C28 H28A 109.7 . . ?
N4A C28 H28B 109.7 . . ?
C27 C28 H28A 109.7 . . ?
C27 C28 H28B 109.7 . . ?
H28A C28 H28B 108.2 . . ?
N3A C26 H26A 109.0 . . ?
N3A C26 H26B 109.0 . . ?
N3A C26 C25 113.1(8) . . ?
H26A C26 H26B 107.8 . . ?
C25 C26 H26A 109.0 . . ?
C25 C26 H26B 109.0 . . ?
N3A C29 H29A 110.1 . . ?
N3A C29 H29B 110.1 . . ?
N3A C29 C30 107.9(8) . . ?
H29A C29 H29B 108.4 . . ?
C30 C29 H29A 110.1 . . ?
C30 C29 H29B 110.1 . . ?
C24 C25 C26 117.6(8) . . ?
C24 C25 H25A 107.9 . . ?
C24 C25 H25B 107.9 . . ?
C26 C25 H25A 107.9 . . ?
C26 C25 H25B 107.9 . . ?
H25A C25 H25B 107.2 . . ?
N4A C30 C29 109.8(8) . . ?
N4A C30 H30A 109.7 . . ?
N4A C30 H30B 109.7 . . ?
C29 C30 H30A 109.7 . . ?
C29 C30 H30B 109.7 . . ?
H30A C30 H30B 108.2 . . ?
O1 C35 H35A 109.5 . . ?
O1 C35 H35B 109.5 . . ?
O1 C35 H35C 109.5 . . ?
H35A C35 H35B 109.5 . . ?
H35A C35 H35C 109.5 . . ?
H35B C35 H35C 109.5 . . ?
N4A C31 H31A 108.3 . . ?
N4A C31 H31B 108.3 . . ?
N4A C31 C32 115.8(9) . . ?
H31A C31 H31B 107.4 . . ?
C32 C31 H31A 108.3 . . ?
C32 C31 H31B 108.3 . . ?
N5A C33 H33A 109.1 . . ?
N5A C33 H33B 109.1 . . ?
H33A C33 H33B 107.8 . . ?
C32 C33 N5A 112.6(9) . . ?
C32 C33 H33A 109.1 . . ?
C32 C33 H33B 109.1 . . ?
C31 C32 H32A 108.8 . . ?
C31 C32 H32B 108.8 . . ?
C33 C32 C31 113.8(9) . . ?
C33 C32 H32A 108.8 . . ?
C33 C32 H32B 108.8 . . ?
H32A C32 H32B 107.7 . . ?

loop_
_geom_bond_atom_site_label_1
_geom_bond_atom_site_label_2
_geom_bond_distance
_geom_bond_site_symmetry_2
_geom_bond_publ_flag
Br1 Co1 2.6729(15) . ?
Br2 Co2 2.6607(15) . ?
Co1 N4 2.254(6) . ?
Co1 N1 2.109(6) . ?
Co1 N5 2.256(6) . ?
Co1 N3 2.197(7) . ?
Co1 N2 2.274(6) . ?
Co2 N1A 2.090(6) . ?
Co2 N2A 2.255(7) . ?
Co2 N5A 2.302(7) . ?
Co2 N3A 2.223(7) . ?
Co2 N4A 2.212(7) . ?
N4 C13 1.489(9) . ?
N4 C14 1.468(10) . ?
N4 C11 1.484(10) . ?
N1 C5 1.348(10) . ?
N1 C1 1.337(10) . ?
N5 H5 0.9800 . ?
N5 C17 1.470(10) . ?
N5 C16 1.474(10) . ?
N1A C22 1.334(10) . ?
N1A C18 1.349(10) . ?
N3 C12 1.473(10) . ?
N3 C9 1.486(11) . ?
N3 C10 1.495(11) . ?
N2 H2 0.9800 . ?
N2 C6 1.466(10) . ?
N2 C7 1.463(11) . ?
N2A H2AA 0.9800 . ?
N2A C23 1.454(10) . ?
N2A C24 1.485(11) . ?
N5A H5A 0.9800 . ?
N5A C34 1.463(11) . ?
N5A C33 1.500(12) . ?
N3A C27 1.489(12) . ?
N3A C26 1.488(14) . ?
N3A C29 1.488(12) . ?
N4A C28 1.482(12) . ?
N4A C30 1.479(13) . ?
N4A C31 1.467(14) . ?
C22 C21 1.372(11) . ?
C22 C23 1.503(11) . ?
C13 H13A 0.9700 . ?
C13 H13B 0.9700 . ?
C13 C12 1.513(11) . ?
O1 H1 0.8631 . ?
O1 C35 1.402(14) . ?
C21 H21 0.9300 . ?
C21 C20 1.376(12) . ?
C5 C6 1.499(11) . ?
C5 C4 1.368(11) . ?
C23 H23A 0.9700 . ?
C23 H23B 0.9700 . ?
C18 C19 1.382(11) . ?
C18 C34 1.486(12) . ?
C14 H14A 0.9700 . ?
C14 H14B 0.9700 . ?
C14 C15 1.527(12) . ?
C12 H12A 0.9700 . ?
C12 H12B 0.9700 . ?
C11 H11A 0.9700 . ?
C11 H11B 0.9700 . ?
C11 C10 1.528(13) . ?
C20 H20 0.9300 . ?
C20 C19 1.379(13) . ?
C6 H6A 0.9700 . ?
C6 H6B 0.9700 . ?
C19 H19 0.9300 . ?
C17 H17A 0.9700 . ?
C17 H17B 0.9700 . ?
C17 C1 1.486(11) . ?
C16 H16A 0.9700 . ?
C16 H16B 0.9700 . ?
C16 C15 1.527(12) . ?
C1 C2 1.385(11) . ?
C9 H9A 0.9700 . ?
C9 H9B 0.9700 . ?
C9 C8 1.498(13) . ?
C10 H10A 0.9700 . ?
C10 H10B 0.9700 . ?
C4 H4 0.9300 . ?
C4 C3 1.389(13) . ?
C2 H2A 0.9300 . ?
C2 C3 1.368(13) . ?
C34 H34A 0.9700 . ?
C34 H34B 0.9700 . ?
C15 H15A 0.9700 . ?
C15 H15B 0.9700 . ?
C3 H3 0.9300 . ?
C8 H8A 0.9700 . ?
C8 H8B 0.9700 . ?
C8 C7 1.522(13) . ?
C24 H24A 0.9700 . ?
C24 H24B 0.9700 . ?
C24 C25 1.502(14) . ?
C7 H7A 0.9700 . ?
C7 H7B 0.9700 . ?
C27 H27A 0.9700 . ?
C27 H27B 0.9700 . ?
C27 C28 1.540(16) . ?
C28 H28A 0.9700 . ?
C28 H28B 0.9700 . ?
C26 H26A 0.9700 . ?
C26 H26B 0.9700 . ?
C26 C25 1.517(15) . ?
C29 H29A 0.9700 . ?
C29 H29B 0.9700 . ?
C29 C30 1.491(16) . ?
C25 H25A 0.9700 . ?
C25 H25B 0.9700 . ?
C30 H30A 0.9700 . ?
C30 H30B 0.9700 . ?
C35 H35A 0.9600 . ?
C35 H35B 0.9600 . ?
C35 H35C 0.9600 . ?
C31 H31A 0.9700 . ?
C31 H31B 0.9700 . ?
C31 C32 1.507(17) . ?
C33 H33A 0.9700 . ?
C33 H33B 0.9700 . ?
C33 C32 1.491(16) . ?
C32 H32A 0.9700 . ?
C32 H32B 0.9700 . ?

loop_
_geom_torsion_atom_site_label_1
_geom_torsion_atom_site_label_2
_geom_torsion_atom_site_label_3
_geom_torsion_atom_site_label_4
_geom_torsion
_geom_torsion_site_symmetry_1
_geom_torsion_site_symmetry_2
_geom_torsion_site_symmetry_3
_geom_torsion_site_symmetry_4
_geom_torsion_publ_flag
Co1 N4 C13 C12 30.9(7) . . . . ?
Co1 N4 C14 C15 60.6(8) . . . . ?
Co1 N4 C11 C10 -55.4(7) . . . . ?
Co1 N1 C5 C6 1.6(9) . . . . ?
Co1 N1 C5 C4 -177.1(6) . . . . ?
Co1 N1 C1 C17 -7.0(9) . . . . ?
Co1 N1 C1 C2 175.9(6) . . . . ?
Co1 N5 C17 C1 -23.5(8) . . . . ?
Co1 N5 C16 C15 -82.2(7) . . . . ?
Co1 N3 C12 C13 -57.6(7) . . . . ?
Co1 N3 C9 C8 57.0(10) . . . . ?
Co1 N3 C10 C11 41.5(8) . . . . ?
Co1 N2 C6 C5 -39.6(8) . . . . ?
Co1 N2 C7 C8 -66.3(9) . . . . ?
Co2 N1A C22 C21 -166.9(6) . . . . ?
Co2 N1A C22 C23 13.9(9) . . . . ?
Co2 N1A C18 C19 166.8(6) . . . . ?
Co2 N1A C18 C34 -11.2(9) . . . . ?
Co2 N2A C23 C22 28.7(8) . . . . ?
Co2 N2A C24 C25 78.0(8) . . . . ?
Co2 N5A C34 C18 35.5(8) . . . . ?
Co2 N5A C33 C32 68.8(9) . . . . ?
Co2 N3A C27 C28 54.2(8) . . . . ?
Co2 N3A C26 C25 -60.2(10) . . . . ?
Co2 N3A C29 C30 -33.6(9) . . . . ?
Co2 N4A C28 C27 -41.2(9) . . . . ?
Co2 N4A C30 C29 55.6(8) . . . . ?
Co2 N4A C31 C32 -56.4(11) . . . . ?
N4 C13 C12 N3 16.3(8) . . . . ?
N4 C14 C15 C16 -52.4(10) . . . . ?
N4 C11 C10 N3 10.5(9) . . . . ?
N1 C5 C6 N2 27.3(10) . . . . ?
N1 C5 C4 C3 1.9(13) . . . . ?
N1 C1 C2 C3 0.4(14) . . . . ?
N5 C17 C1 N1 20.9(10) . . . . ?
N5 C17 C1 C2 -162.1(8) . . . . ?
N5 C16 C15 C14 69.1(9) . . . . ?
N1A C22 C21 C20 0.6(12) . . . . ?
N1A C22 C23 N2A -29.2(10) . . . . ?
N1A C18 C19 C20 -0.3(12) . . . . ?
N1A C18 C34 N5A -19.1(10) . . . . ?
N3 C9 C8 C7 -64.3(11) . . . . ?
N2A C24 C25 C26 -64.9(12) . . . . ?
N5A C33 C32 C31 -71.6(12) . . . . ?
N3A C27 C28 N4A -8.8(11) . . . . ?
N3A C26 C25 C24 51.7(13) . . . . ?
N3A C29 C30 N4A -14.4(11) . . . . ?
N4A C31 C32 C33 63.2(13) . . . . ?
C22 N1A C18 C19 -0.6(12) . . . . ?
C22 N1A C18 C34 -178.6(7) . . . . ?
C22 C21 C20 C19 -1.4(12) . . . . ?
C13 N4 C14 C15 -67.1(8) . . . . ?
C13 N4 C11 C10 57.4(8) . . . . ?
C21 C22 C23 N2A 151.7(8) . . . . ?
C21 C20 C19 C18 1.2(12) . . . . ?
C5 N1 C1 C17 177.4(7) . . . . ?
C5 N1 C1 C2 0.3(12) . . . . ?
C5 C4 C3 C2 -1.1(15) . . . . ?
C23 N2A C24 C25 -161.5(7) . . . . ?
C23 C22 C21 C20 179.6(8) . . . . ?
C18 N1A C22 C21 0.4(12) . . . . ?
C18 N1A C22 C23 -178.7(7) . . . . ?
C14 N4 C13 C12 163.6(6) . . . . ?
C14 N4 C11 C10 178.4(7) . . . . ?
C12 N3 C9 C8 176.7(8) . . . . ?
C12 N3 C10 C11 -67.9(8) . . . . ?
C11 N4 C13 C12 -74.4(8) . . . . ?
C11 N4 C14 C15 175.3(7) . . . . ?
C6 N2 C7 C8 173.5(7) . . . . ?
C6 C5 C4 C3 -176.7(9) . . . . ?
C19 C18 C34 N5A 163.0(8) . . . . ?
C17 N5 C16 C15 157.1(7) . . . . ?
C17 C1 C2 C3 -176.5(9) . . . . ?
C16 N5 C17 C1 94.2(8) . . . . ?
C1 N1 C5 C6 177.2(7) . . . . ?
C1 N1 C5 C4 -1.5(12) . . . . ?
C1 C2 C3 C4 0.0(15) . . . . ?
C9 N3 C12 C13 172.2(7) . . . . ?
C9 N3 C10 C11 173.8(7) . . . . ?
C9 C8 C7 N2 71.1(11) . . . . ?
C10 N3 C12 C13 51.5(8) . . . . ?
C10 N3 C9 C8 -65.4(10) . . . . ?
C4 C5 C6 N2 -154.0(8) . . . . ?
C34 N5A C33 C32 -172.5(8) . . . . ?
C34 C18 C19 C20 177.6(8) . . . . ?
C24 N2A C23 C22 -90.7(9) . . . . ?
C7 N2 C6 C5 86.5(8) . . . . ?
C27 N3A C26 C25 -176.5(8) . . . . ?
C27 N3A C29 C30 73.3(9) . . . . ?
C28 N4A C30 C29 -52.6(10) . . . . ?
C28 N4A C31 C32 66.8(12) . . . . ?
C26 N3A C27 C28 -179.6(8) . . . . ?
C26 N3A C29 C30 -164.4(8) . . . . ?
C29 N3A C27 C28 -58.3(10) . . . . ?
C29 N3A C26 C25 65.5(11) . . . . ?
C30 N4A C28 C27 66.3(10) . . . . ?
C30 N4A C31 C32 -175.2(9) . . . . ?
C31 N4A C28 C27 -174.4(9) . . . . ?
C31 N4A C30 C29 -173.9(8) . . . . ?
C33 N5A C34 C18 -88.7(8) . . . . ?
